data_7015638
loop_
_publ_author_name
'Wragg, David S.'
'Fullerton, Grace M.'
'Byrne, Peter J.'
'Slawin, Alexandra M. Z.'
'Warren, John E.'
'Teat, Simon J.'
'Morris, Russell E.'

_publ_section_title
;
 Solvothermal aluminophosphate zeotype synthesis with ionic liquid
 precursors.
;
_journal_issue 18
_journal_name_full 'Dalton transactions (Cambridge, England : 2003)'
_journal_page_first 4926
_journal_page_last 4932
_journal_paper_doi 10.1039/c0dt01788d
_journal_volume 40
_journal_year 2011
_chemical_formula_moiety 'Al3 O16 P4, 2(C4 H7 N2), H2 O'
_chemical_formula_sum 'C8 H16 Al3 N4 O17 P4'
_chemical_formula_weight 645.07
_chemical_name_common 'compound 2'
_chemical_name_systematic
;
?
;
_space_group_IT_number 2
_symmetry_cell_setting triclinic
_symmetry_space_group_name_Hall '-P 1'
_symmetry_space_group_name_H-M 'P -1'
_atom_sites_solution_hydrogens geom
_atom_sites_solution_primary direct
_atom_sites_solution_secondary difmap
_audit_creation_method SHELXL-97
_cell_angle_alpha 78.425(17)
_cell_angle_beta 86.286(19)
_cell_angle_gamma 77.873(14)
_cell_formula_units_Z 2
_cell_length_a 8.901(5)
_cell_length_b 9.439(5)
_cell_length_c 14.695(7)
_cell_measurement_reflns_used 2787
_cell_measurement_temperature 93.1500
_cell_measurement_theta_max 28.0328
_cell_measurement_theta_min 2.4164
_cell_volume 1182.2(11)
_computing_cell_refinement 'CrystalClear (Rigaku/MSC Inc., 2006)'
_computing_data_collection 'CrystalClear (Rigaku/MSC Inc., 2006)'
_computing_data_reduction 'CrystalClear (Rigaku/MSC Inc., 2006)'
_computing_molecular_graphics DIAMOND
_computing_publication_material 'PLATON (SPEK, 2008)'
_computing_structure_refinement 'SHELXL-97 (Sheldrick, 1997)'
_computing_structure_solution 'SHELXS-97 (Sheldrick, 1997)'
_diffrn_ambient_temperature 93.1500
_diffrn_measured_fraction_theta_full 0.972
_diffrn_measured_fraction_theta_max 0.972
_diffrn_measurement_device_type
;
Saturn70 (4x4 bin mode)
;
_diffrn_measurement_method dtprofit.ref
_diffrn_radiation_monochromator Confocal
_diffrn_radiation_source 'Rotating Anode'
_diffrn_radiation_type MoK\a
_diffrn_radiation_wavelength 0.71073
_diffrn_reflns_av_R_equivalents 0.0500
_diffrn_reflns_av_sigmaI/netI 0.0466
_diffrn_reflns_limit_h_max 10
_diffrn_reflns_limit_h_min -10
_diffrn_reflns_limit_k_max 11
_diffrn_reflns_limit_k_min -11
_diffrn_reflns_limit_l_max 17
_diffrn_reflns_limit_l_min -17
_diffrn_reflns_number 11534
_diffrn_reflns_theta_full 25.32
_diffrn_reflns_theta_max 25.32
_diffrn_reflns_theta_min 1.41
_exptl_absorpt_coefficient_mu 0.518
_exptl_absorpt_correction_T_max 1.00
_exptl_absorpt_correction_T_min 0.7823
_exptl_absorpt_correction_type multi-scan
_exptl_absorpt_process_details 'CrystalClear (Rigaku/MSC Inc., 2006)'
_exptl_crystal_colour colorless
_exptl_crystal_density_diffrn 1.812
_exptl_crystal_density_method 'not measured'
_exptl_crystal_description Platelet
_exptl_crystal_F_000 656
_exptl_crystal_size_max 0.20
_exptl_crystal_size_mid 0.10
_exptl_crystal_size_min 0.01
_refine_diff_density_max 0.681
_refine_diff_density_min -0.790
_refine_diff_density_rms 0.132
_refine_ls_extinction_method none
_refine_ls_goodness_of_fit_ref 1.080
_refine_ls_hydrogen_treatment mixed
_refine_ls_matrix_type full
_refine_ls_number_parameters 362
_refine_ls_number_reflns 4192
_refine_ls_number_restraints 2
_refine_ls_restrained_S_all 1.081
_refine_ls_R_factor_all 0.0654
_refine_ls_R_factor_gt 0.0624
_refine_ls_shift/su_max 0.000
_refine_ls_shift/su_mean 0.000
_refine_ls_structure_factor_coef Fsqd
_refine_ls_weighting_details 'calc w=1/[\s^2^(Fo^2^)+(0.0973P)^2^+3.5838P] where P=(Fo^2^+2Fc^2^)/3'
_refine_ls_weighting_scheme calc
_refine_ls_wR_factor_gt 0.1661
_refine_ls_wR_factor_ref 0.1702
_reflns_number_gt 3920
_reflns_number_total 4192
_reflns_threshold_expression >2sigma(I)
_cod_data_source_file c0dt01788d.txt
_cod_data_source_block compound2
_cod_depositor_comments
;
The following automatic conversions were performed:
'_symmetry_cell_setting' value 'Triclinic' changed to 'triclinic'
according to '/home/saulius/struct/CIF-dictionaries/cif_core.dic'
dictionary named 'cif_core.dic' version 2.4.1 from
2010-06-29.

'_exptl_absorpt_correction_type' value 'Multi-scan' changed
to 'multi-scan' according to
'/home/saulius/struct/CIF-dictionaries/cif_core.dic' dictionary named
'cif_core.dic' version 2.4.1 from 2010-06-29.

Automatic conversion script
Id: cif_fix_enum 1555 2011-01-17 13:19:09Z saulius 
;
_cod_original_cell_volume 1182.2(10)
_cod_original_sg_symbol_H-M P-1
_cod_database_code 7015638

loop_
_symmetry_equiv_pos_as_xyz
'x, y, z'
'-x, -y, -z'

loop_
_atom_site_label
_atom_site_type_symbol
_atom_site_fract_x
_atom_site_fract_y
_atom_site_fract_z
_atom_site_U_iso_or_equiv
_atom_site_adp_type
_atom_site_occupancy
_atom_site_symmetry_multiplicity
_atom_site_calc_flag
_atom_site_refinement_flags
_atom_site_disorder_assembly
_atom_site_disorder_group
P1 P 0.13944(10) 0.94632(10) 0.28178(6) 0.0129(2) Uani 1 1 d . . .
P2 P -0.49586(11) 1.23716(10) 0.23138(6) 0.0135(3) Uani 1 1 d . . .
P3 P -0.36054(11) 0.80880(10) 0.43031(6) 0.0124(2) Uani 1 1 d . . .
P4 P 0.68348(11) 0.83840(10) 0.09767(6) 0.0137(3) Uani 1 1 d . . .
Al1 Al 0.34074(12) 1.05991(12) 0.40010(7) 0.0131(3) Uani 1 1 d . . .
Al2 Al 0.36498(12) 1.05415(12) 0.11758(7) 0.0136(3) Uani 1 1 d . . .
Al3 Al -0.21376(12) 0.97277(11) 0.24827(7) 0.0127(3) Uani 1 1 d . . .
O1 O -0.3303(3) 1.1476(3) 0.2381(2) 0.0221(6) Uani 1 1 d . . .
O2 O -0.2805(3) 0.8460(3) 0.33499(18) 0.0193(6) Uani 1 1 d . . .
O3 O -0.3527(3) 0.6463(3) 0.45865(18) 0.0173(6) Uani 1 1 d . . .
O4 O 0.4718(3) 0.8925(3) 0.4244(2) 0.0217(6) Uani 1 1 d . . .
O5 O 0.7188(4) 0.6739(3) 0.1261(2) 0.0239(6) Uani 1 1 d . . .
O6 O 0.5167(3) 0.9042(3) 0.1230(2) 0.0218(6) Uani 1 1 d . . .
O7 O 0.4195(4) 1.1908(3) 0.3235(2) 0.0253(6) Uani 1 1 d . . .
O8 O -0.4948(3) 1.3991(3) 0.21504(19) 0.0192(6) Uani 1 1 d . . .
O9 O 0.1863(3) 0.7826(3) 0.30975(19) 0.0208(6) Uani 1 1 d . . .
O10 O -0.2089(3) 0.9099(3) 0.14437(18) 0.0186(6) Uani 1 1 d . . .
O11 O -0.0343(3) 0.9981(3) 0.26959(18) 0.0182(6) Uani 1 1 d . . .
O12 O 0.2157(3) 1.0052(3) 0.18843(18) 0.0214(6) Uani 1 1 d . . .
O13 O 0.4242(3) 1.2007(3) 0.15173(19) 0.0220(6) Uani 1 1 d . . .
O14 O 0.2800(3) 1.1305(3) 0.50002(18) 0.0179(6) Uani 1 1 d . . .
O15 O 0.2913(3) 1.1137(3) 0.00751(18) 0.0222(6) Uani 1 1 d . . .
O16 O 0.1789(3) 1.0285(3) 0.35492(18) 0.0179(6) Uani 1 1 d . . .
C1 C -0.0113(5) 0.5756(5) 0.6029(3) 0.0245(9) Uani 1 1 d . . .
C2 C 0.0139(5) 0.4603(5) 0.6751(3) 0.0253(9) Uani 1 1 d . . .
C3 C 0.1855(5) 0.5944(4) 0.6790(3) 0.0209(8) Uani 1 1 d . . .
C4 C 0.1179(6) 0.7932(5) 0.5404(3) 0.0322(10) Uani 1 1 d . . .
H5A H 0.0405 0.8171 0.4941 0.048 Uiso 1 1 calc R . .
H5B H 0.2178 0.7767 0.5109 0.048 Uiso 1 1 calc R . .
H5C H 0.1082 0.8734 0.5729 0.048 Uiso 1 1 calc R . .
N1 N 0.0982(4) 0.6588(4) 0.6066(2) 0.0207(7) Uani 1 1 d . . .
N2 N 0.1373(4) 0.4745(4) 0.7217(2) 0.0220(7) Uani 1 1 d . . .
H1 H -0.080(6) 0.601(5) 0.557(4) 0.026 Uiso 1 1 d . . .
H2 H -0.032(6) 0.386(6) 0.690(3) 0.029(13) Uiso 1 1 d . . .
H3 H 0.261(7) 0.623(6) 0.701(4) 0.043(16) Uiso 1 1 d . . .
H1N H 0.177(5) 0.416(5) 0.772(3) 0.013(10) Uiso 1 1 d . . .
C5 C 0.2634(5) 0.5446(4) 0.0074(3) 0.0244(9) Uani 1 1 d . . .
C6 C 0.2383(6) 0.6977(5) 0.1040(3) 0.0323(11) Uani 1 1 d . . .
C7 C 0.1285(6) 0.7525(5) 0.0403(3) 0.0306(10) Uani 1 1 d . . .
C8 C 0.0466(6) 0.6682(6) -0.0984(3) 0.0367(11) Uani 1 1 d . . .
H10A H -0.0294 0.7579 -0.1032 0.055 Uiso 1 1 calc R . .
H10B H -0.0035 0.5855 -0.0886 0.055 Uiso 1 1 calc R . .
H10C H 0.1077 0.6701 -0.1547 0.055 Uiso 1 1 calc R . .
N3 N 0.1456(4) 0.6545(4) -0.0201(2) 0.0254(8) Uani 1 1 d . . .
N4 N 0.3221(4) 0.5694(4) 0.0816(2) 0.0238(8) Uani 1 1 d . . .
H5 H 0.295(5) 0.465(5) -0.028(3) 0.019(11) Uiso 1 1 d . . .
H6 H 0.263(6) 0.729(5) 0.158(4) 0.027(12) Uiso 1 1 d . . .
H7 H 0.059(7) 0.834(7) 0.035(4) 0.047(17) Uiso 1 1 d . . .
H2N H 0.387(6) 0.507(6) 0.121(4) 0.029(13) Uiso 1 1 d . . .
O1W O 0.4192(4) 0.5448(4) 0.3740(2) 0.0348(8) Uani 1 1 d D . .
H1W H 0.445(6) 0.491(6) 0.326(3) 0.042 Uiso 1 1 d D . .
H2W H 0.350(6) 0.638(5) 0.353(4) 0.042 Uiso 1 1 d D . .

loop_
_atom_site_aniso_label
_atom_site_aniso_U_11
_atom_site_aniso_U_22
_atom_site_aniso_U_33
_atom_site_aniso_U_23
_atom_site_aniso_U_13
_atom_site_aniso_U_12
P1 0.0155(5) 0.0121(5) 0.0117(5) -0.0018(3) -0.0027(4) -0.0041(4)
P2 0.0170(5) 0.0097(5) 0.0139(5) -0.0008(3) -0.0031(4) -0.0035(4)
P3 0.0171(5) 0.0094(5) 0.0107(5) -0.0010(3) -0.0028(3) -0.0030(4)
P4 0.0181(5) 0.0100(5) 0.0121(5) -0.0010(3) -0.0056(4) -0.0006(4)
Al1 0.0164(6) 0.0123(5) 0.0114(5) -0.0024(4) -0.0026(4) -0.0037(4)
Al2 0.0172(6) 0.0128(5) 0.0111(5) -0.0013(4) -0.0032(4) -0.0038(4)
Al3 0.0144(6) 0.0119(5) 0.0120(5) -0.0013(4) -0.0031(4) -0.0031(4)
O1 0.0174(14) 0.0153(13) 0.0342(16) -0.0068(12) -0.0034(12) -0.0015(11)
O2 0.0284(15) 0.0190(14) 0.0113(13) -0.0018(10) 0.0037(11) -0.0090(11)
O3 0.0228(14) 0.0118(13) 0.0175(13) -0.0028(10) 0.0010(11) -0.0046(10)
O4 0.0166(14) 0.0179(14) 0.0318(16) -0.0084(11) -0.0061(11) -0.0014(11)
O5 0.0367(17) 0.0112(13) 0.0219(15) -0.0011(11) -0.0116(12) 0.0008(12)
O6 0.0174(14) 0.0188(14) 0.0289(15) -0.0043(11) -0.0015(11) -0.0027(11)
O7 0.0357(17) 0.0206(14) 0.0213(15) -0.0025(11) 0.0052(12) -0.0124(13)
O8 0.0256(15) 0.0093(12) 0.0232(14) -0.0008(10) -0.0059(11) -0.0051(11)
O9 0.0261(15) 0.0121(13) 0.0236(15) -0.0020(11) -0.0051(11) -0.0023(11)
O10 0.0216(14) 0.0229(14) 0.0138(13) -0.0037(11) -0.0032(10) -0.0093(11)
O11 0.0138(13) 0.0233(14) 0.0195(14) -0.0067(11) -0.0027(10) -0.0045(11)
O12 0.0244(15) 0.0260(15) 0.0139(13) -0.0014(11) 0.0040(11) -0.0088(12)
O13 0.0302(16) 0.0153(13) 0.0227(15) -0.0011(11) -0.0108(12) -0.0086(12)
O14 0.0217(14) 0.0199(13) 0.0143(13) -0.0074(10) -0.0036(11) -0.0043(11)
O15 0.0283(15) 0.0255(15) 0.0128(14) -0.0012(11) -0.0072(11) -0.0057(12)
O16 0.0210(14) 0.0168(13) 0.0175(13) -0.0070(10) -0.0067(11) -0.0016(11)
C1 0.027(2) 0.021(2) 0.025(2) -0.0039(16) -0.0069(17) -0.0018(17)
C2 0.029(2) 0.0167(19) 0.031(2) -0.0019(17) -0.0046(18) -0.0073(17)
C3 0.024(2) 0.0200(19) 0.020(2) -0.0064(16) -0.0024(16) -0.0043(16)
C4 0.044(3) 0.022(2) 0.025(2) 0.0061(17) 0.0078(19) -0.0064(19)
N1 0.0236(18) 0.0149(16) 0.0215(17) 0.0001(13) -0.0007(13) -0.0025(13)
N2 0.0256(18) 0.0158(16) 0.0227(18) -0.0005(14) -0.0093(14) 0.0000(14)
C5 0.031(2) 0.0158(19) 0.025(2) -0.0046(16) -0.0024(17) 0.0003(16)
C6 0.053(3) 0.021(2) 0.023(2) -0.0105(18) -0.002(2) -0.001(2)
C7 0.040(3) 0.019(2) 0.028(2) -0.0060(17) 0.0018(19) 0.0063(19)
C8 0.039(3) 0.038(3) 0.028(2) -0.002(2) -0.013(2) 0.002(2)
N3 0.033(2) 0.0183(17) 0.0219(18) 0.0001(14) -0.0066(15) -0.0016(15)
N4 0.033(2) 0.0147(16) 0.0210(18) -0.0001(13) -0.0051(15) -0.0006(15)
O1W 0.043(2) 0.0277(17) 0.0338(19) -0.0072(14) -0.0045(15) -0.0041(15)

loop_
_atom_type_symbol
_atom_type_description
_atom_type_scat_dispersion_real
_atom_type_scat_dispersion_imag
_atom_type_scat_source
C C 0.0033 0.0016 'International Tables Vol C Tables 4.2.6.8 and 6.1.1.4'
H H 0.0000 0.0000 'International Tables Vol C Tables 4.2.6.8 and 6.1.1.4'
Al Al 0.0645 0.0514 'International Tables Vol C Tables 4.2.6.8 and 6.1.1.4'
N N 0.0061 0.0033 'International Tables Vol C Tables 4.2.6.8 and 6.1.1.4'
O O 0.0106 0.0060 'International Tables Vol C Tables 4.2.6.8 and 6.1.1.4'
P P 0.1023 0.0942 'International Tables Vol C Tables 4.2.6.8 and 6.1.1.4'

loop_
_geom_angle_atom_site_label_1
_geom_angle_atom_site_label_2
_geom_angle_atom_site_label_3
_geom_angle
_geom_angle_site_symmetry_1
_geom_angle_site_symmetry_3
_geom_angle_publ_flag
O9 P1 O11 112.62(16) . . ?
O9 P1 O16 112.66(15) . . ?
O11 P1 O16 104.89(15) . . ?
O9 P1 O12 111.89(16) . . ?
O11 P1 O12 106.43(16) . . ?
O16 P1 O12 107.88(16) . . ?
O8 P2 O1 109.85(16) . . ?
O8 P2 O7 110.18(16) . 1_455 ?
O1 P2 O7 107.81(17) . 1_455 ?
O8 P2 O13 110.62(15) . 1_455 ?
O1 P2 O13 109.23(16) . 1_455 ?
O7 P2 O13 109.09(17) 1_455 1_455 ?
O3 P3 O4 110.64(16) . 1_455 ?
O3 P3 O2 110.98(15) . . ?
O4 P3 O2 108.56(16) 1_455 . ?
O3 P3 O14 112.06(15) . 2_576 ?
O4 P3 O14 107.60(15) 1_455 2_576 ?
O2 P3 O14 106.83(16) . 2_576 ?
O5 P4 O15 111.10(16) . 2_675 ?
O5 P4 O6 111.64(17) . . ?
O15 P4 O6 108.35(16) 2_675 . ?
O5 P4 O10 111.44(16) . 1_655 ?
O15 P4 O10 105.91(16) 2_675 1_655 ?
O6 P4 O10 108.16(16) . 1_655 ?
O16 Al1 O7 110.97(15) . . ?
O16 Al1 O14 106.44(14) . . ?
O7 Al1 O14 108.04(14) . . ?
O16 Al1 O4 108.13(14) . . ?
O7 Al1 O4 111.19(16) . . ?
O14 Al1 O4 111.99(14) . . ?
O12 Al2 O15 105.72(15) . . ?
O12 Al2 O6 109.91(15) . . ?
O15 Al2 O6 112.25(15) . . ?
O12 Al2 O13 109.84(15) . . ?
O15 Al2 O13 108.87(14) . . ?
O6 Al2 O13 110.16(15) . . ?
O11 Al3 O2 112.96(14) . . ?
O11 Al3 O1 104.47(14) . . ?
O2 Al3 O1 111.72(15) . . ?
O11 Al3 O10 109.83(14) . . ?
O2 Al3 O10 107.80(14) . . ?
O1 Al3 O10 110.05(14) . . ?
P2 O1 Al3 145.74(19) . . ?
P3 O2 Al3 150.18(19) . . ?
P3 O4 Al1 148.87(19) 1_655 . ?
P4 O6 Al2 150.1(2) . . ?
P2 O7 Al1 150.1(2) 1_655 . ?
P4 O10 Al3 135.00(18) 1_455 . ?
P1 O11 Al3 153.10(19) . . ?
P1 O12 Al2 154.9(2) . . ?
P2 O13 Al2 141.48(18) 1_655 . ?
P3 O14 Al1 133.99(18) 2_576 . ?
P4 O15 Al2 149.8(2) 2_675 . ?
P1 O16 Al1 138.28(19) . . ?
C2 C1 N1 106.8(4) . . ?
C2 C1 H1 132(3) . . ?
N1 C1 H1 121(3) . . ?
C1 C2 N2 107.1(4) . . ?
C1 C2 H2 129(3) . . ?
N2 C2 H2 124(3) . . ?
N2 C3 N1 109.2(4) . . ?
N2 C3 H3 121(4) . . ?
N1 C3 H3 129(4) . . ?
N1 C4 H5A 109.5 . . ?
N1 C4 H5B 109.5 . . ?
H5A C4 H5B 109.5 . . ?
N1 C4 H5C 109.5 . . ?
H5A C4 H5C 109.5 . . ?
H5B C4 H5C 109.5 . . ?
C3 N1 C1 108.2(3) . . ?
C3 N1 C4 125.6(4) . . ?
C1 N1 C4 126.2(4) . . ?
C3 N2 C2 108.7(3) . . ?
C3 N2 H1N 124(3) . . ?
C2 N2 H1N 127(3) . . ?
N4 C5 N3 108.7(4) . . ?
N4 C5 H5 131(3) . . ?
N3 C5 H5 121(3) . . ?
C7 C6 N4 107.3(4) . . ?
C7 C6 H6 133(3) . . ?
N4 C6 H6 119(3) . . ?
C6 C7 N3 106.8(4) . . ?
C6 C7 H7 129(4) . . ?
N3 C7 H7 124(4) . . ?
N3 C8 H10A 109.5 . . ?
N3 C8 H10B 109.5 . . ?
H10A C8 H10B 109.5 . . ?
N3 C8 H10C 109.5 . . ?
H10A C8 H10C 109.5 . . ?
H10B C8 H10C 109.5 . . ?
C5 N3 C7 108.3(4) . . ?
C5 N3 C8 126.3(4) . . ?
C7 N3 C8 125.3(4) . . ?
C5 N4 C6 108.9(4) . . ?
C5 N4 H2N 128(3) . . ?
C6 N4 H2N 121(3) . . ?
H1W O1W H2W 111(5) . . ?

loop_
_geom_bond_atom_site_label_1
_geom_bond_atom_site_label_2
_geom_bond_distance
_geom_bond_site_symmetry_2
_geom_bond_publ_flag
P1 O9 1.492(3) . ?
P1 O11 1.532(3) . ?
P1 O16 1.542(3) . ?
P1 O12 1.544(3) . ?
P2 O8 1.501(3) . ?
P2 O1 1.535(3) . ?
P2 O7 1.537(3) 1_455 ?
P2 O13 1.539(3) 1_455 ?
P3 O3 1.494(3) . ?
P3 O4 1.534(3) 1_455 ?
P3 O2 1.540(3) . ?
P3 O14 1.547(3) 2_576 ?
P4 O5 1.495(3) . ?
P4 O15 1.536(3) 2_675 ?
P4 O6 1.537(3) . ?
P4 O10 1.545(3) 1_655 ?
Al1 O16 1.728(3) . ?
Al1 O7 1.728(3) . ?
Al1 O14 1.741(3) . ?
Al1 O4 1.743(3) . ?
Al2 O12 1.717(3) . ?
Al2 O15 1.726(3) . ?
Al2 O6 1.731(3) . ?
Al2 O13 1.750(3) . ?
Al3 O11 1.721(3) . ?
Al3 O2 1.731(3) . ?
Al3 O1 1.739(3) . ?
Al3 O10 1.740(3) . ?
C1 C2 1.352(6) . ?
C1 N1 1.384(6) . ?
C1 H1 0.90(5) . ?
C2 N2 1.374(6) . ?
C2 H2 0.87(5) . ?
C3 N2 1.321(6) . ?
C3 N1 1.325(5) . ?
C3 H3 0.88(6) . ?
C4 N1 1.471(5) . ?
C4 H5A 0.9600 . ?
C4 H5B 0.9600 . ?
C4 H5C 0.9600 . ?
N2 H1N 0.87(5) . ?
C5 N4 1.322(6) . ?
C5 N3 1.329(5) . ?
C5 H5 0.98(5) . ?
C6 C7 1.345(7) . ?
C6 N4 1.371(6) . ?
C6 H6 0.96(5) . ?
C7 N3 1.385(6) . ?
C7 H7 0.87(6) . ?
C8 N3 1.464(6) . ?
C8 H10A 0.9600 . ?
C8 H10B 0.9600 . ?
C8 H10C 0.9600 . ?
N4 H2N 0.89(5) . ?
O1W H1W 0.93(4) . ?
O1W H2W 0.97(4) . ?

loop_
_geom_hbond_atom_site_label_D
_geom_hbond_atom_site_label_H
_geom_hbond_atom_site_label_A
_geom_hbond_distance_DH
_geom_hbond_distance_HA
_geom_hbond_distance_DA
_geom_hbond_angle_DHA
_geom_hbond_site_symmetry_A
N2 H1N O5 0.87(5) 1.78(5) 2.639(4) 168(4) 2_666
N4 H2N O8 0.89(5) 1.79(5) 2.670(4) 170(5) 1_645
O1W H1W O8 0.93(4) 2.00(4) 2.924(5) 173(5) 1_645
O1W H2W O9 0.97(4) 1.82(4) 2.771(4) 165(5) .
